data_4126630
loop_
_publ_author_name
'Rong, Zi-Qiang'
'Yang, Li-Cheng'
'Liu, Song'
'Yu, Zhaoyuan'
'Wang, Ya-Nong'
'Tan, Zher Yin'
'Huang, Rui-Zhi'
'Lan, Yu'
'Zhao, Yu'

_publ_section_title
;
 Nine-Membered Benzofuran-Fused Heterocycles: Enantioselective Synthesis
 by Pd-Catalysis and Rearrangement via Transannular Bond Formation.
;
_journal_name_full 'Journal of the American Chemical Society'
_journal_paper_doi 10.1021/jacs.7b09161
_journal_year 2017
_chemical_formula_moiety 'C32 H27 N O4 S'
_chemical_formula_sum 'C32 H27 N O4 S'
_chemical_formula_weight 521.60
_space_group_crystal_system triclinic
_space_group_IT_number 2
_space_group_name_Hall '-P 1'
_space_group_name_H-M_alt 'P -1'
_symmetry_space_group_name_Hall '-P 1'
_symmetry_space_group_name_H-M 'P -1'
_atom_sites_solution_hydrogens geom
_audit_creation_method SHELXL-2014/7
_cell_angle_alpha 94.224(3)
_cell_angle_beta 98.277(3)
_cell_angle_gamma 92.505(4)
_cell_formula_units_Z 2
_cell_length_a 8.1378(4)
_cell_length_b 12.5793(6)
_cell_length_c 12.7814(6)
_cell_measurement_reflns_used 1210
_cell_measurement_temperature 100(2)
_cell_measurement_theta_max 62.661
_cell_measurement_theta_min 3.506
_cell_volume 1289.30(11)
_computing_cell_refinement 'SHELXTL, Acta Cryst., Sect. A 2008, 64, 112-122.'
_computing_data_collection 'APEX3 v2016.9.0'
_computing_data_reduction 'Saint, APEX v2014.11.0.'
_computing_molecular_graphics Ortep3
_computing_publication_material 'APEX3 v2016.9.0'
_computing_structure_refinement 'SHELXL-2014/7 (Sheldrick, 2014)'
_computing_structure_solution 'SHELXT, Acta Cryst., Sect. A 2015, A71, 3-8.'
_diffrn_ambient_temperature 100(2)
_diffrn_measured_fraction_theta_full 0.953
_diffrn_measured_fraction_theta_max 0.953
_diffrn_measurement_device_type 'Bruker AXS D8 Venture '
_diffrn_measurement_method 'profile data from \q/2\q scans'
_diffrn_radiation_type CuK\a
_diffrn_radiation_wavelength 1.54178
_diffrn_reflns_av_R_equivalents 0.0613
_diffrn_reflns_av_unetI/netI 0.0797
_diffrn_reflns_Laue_measured_fraction_full 0.953
_diffrn_reflns_Laue_measured_fraction_max 0.953
_diffrn_reflns_limit_h_max 9
_diffrn_reflns_limit_h_min -9
_diffrn_reflns_limit_k_max 14
_diffrn_reflns_limit_k_min -14
_diffrn_reflns_limit_l_max 14
_diffrn_reflns_limit_l_min -14
_diffrn_reflns_number 12866
_diffrn_reflns_point_group_measured_fraction_full 0.953
_diffrn_reflns_point_group_measured_fraction_max 0.953
_diffrn_reflns_theta_full 62.661
_diffrn_reflns_theta_max 62.661
_diffrn_reflns_theta_min 3.506
_exptl_absorpt_coefficient_mu 1.435
_exptl_absorpt_correction_T_max 0.899
_exptl_absorpt_correction_T_min 0.730
_exptl_absorpt_correction_type multi-scan
_exptl_absorpt_process_details Sadabs
_exptl_crystal_colour 'pale yellow'
_exptl_crystal_density_diffrn 1.344
_exptl_crystal_description 'prism frag'
_exptl_crystal_F_000 548
_exptl_crystal_size_max 0.234
_exptl_crystal_size_mid 0.123
_exptl_crystal_size_min 0.076
_refine_diff_density_max 0.281
_refine_diff_density_min -0.375
_refine_diff_density_rms 0.061
_refine_ls_extinction_coef 0.0008(2)
_refine_ls_extinction_expression Fc^*^=kFc[1+0.001xFc^2^\l^3^/sin(2\q)]^-1/4^
_refine_ls_extinction_method 'SHELXL-2014/7 (Sheldrick 2014'
_refine_ls_goodness_of_fit_ref 1.040
_refine_ls_hydrogen_treatment constr
_refine_ls_matrix_type full
_refine_ls_number_parameters 345
_refine_ls_number_reflns 3943
_refine_ls_number_restraints 0
_refine_ls_restrained_S_all 1.040
_refine_ls_R_factor_all 0.0877
_refine_ls_R_factor_gt 0.0488
_refine_ls_shift/su_max 0.000
_refine_ls_shift/su_mean 0.000
_refine_ls_structure_factor_coef Fsqd
_refine_ls_weighting_details 'w=1/[\s^2^(Fo^2^)+(0.0411P)^2^+0.4586P] where P=(Fo^2^+2Fc^2^)/3'
_refine_ls_weighting_scheme calc
_refine_ls_wR_factor_gt 0.0955
_refine_ls_wR_factor_ref 0.1070
_reflns_Friedel_coverage 0.000
_reflns_number_gt 2722
_reflns_number_total 3943
_reflns_threshold_expression 'I > 2\s(I)'
_cod_data_source_file ja7b09161_si_006.cif
_cod_data_source_block h283
_cod_database_code 4126630
_shelx_space_group_comment
;
The symmetry employed for this shelxl refinement is uniquely defined
by the following loop, which should always be used as a source of
symmetry information in preference to the above space-group names.
They are only intended as comments.
;
_shelx_estimated_absorpt_t_min 0.730
_shelx_estimated_absorpt_t_max 0.899

loop_
_space_group_symop_operation_xyz
'x, y, z'
'-x, -y, -z'

loop_
_atom_site_label
_atom_site_type_symbol
_atom_site_fract_x
_atom_site_fract_y
_atom_site_fract_z
_atom_site_U_iso_or_equiv
_atom_site_adp_type
_atom_site_occupancy
_atom_site_site_symmetry_order
_atom_site_calc_flag
_atom_site_refinement_flags_posn
_atom_site_refinement_flags_adp
S1 S 0.71493(9) -0.00142(6) 0.33362(6) 0.0154(2) Uani 1 1 d . .
N1 N 0.8035(3) 0.23892(19) 0.14938(19) 0.0167(6) Uani 1 1 d . .
O1 O 0.9328(2) 0.40606(14) 0.38812(15) 0.0156(5) Uani 1 1 d . .
O2 O 1.1276(2) 0.16647(15) 0.36246(15) 0.0168(5) Uani 1 1 d . .
O3 O 0.6980(2) 0.00304(15) 0.44402(15) 0.0173(5) Uani 1 1 d . .
O4 O 0.8413(2) -0.06552(15) 0.29665(15) 0.0194(5) Uani 1 1 d . .
C1 C 0.7482(3) 0.1342(2) 0.2967(2) 0.0137(7) Uani 1 1 d . .
H1 H 0.6358 0.1642 0.2860 0.016 Uiso 1 1 calc R U
C2 C 0.8096(3) 0.1325(2) 0.1893(2) 0.0169(7) Uani 1 1 d . .
H2A H 0.9253 0.1096 0.1966 0.020 Uiso 1 1 calc R U
H2B H 0.7392 0.0806 0.1381 0.020 Uiso 1 1 calc R U
C3 C 0.8595(3) 0.3146(2) 0.2196(2) 0.0144(7) Uani 1 1 d . .
C4 C 0.8526(3) 0.4292(2) 0.2111(2) 0.0149(7) Uani 1 1 d . .
C5 C 0.8144(3) 0.4922(2) 0.1268(3) 0.0216(8) Uani 1 1 d . .
H5 H 0.7874 0.4608 0.0561 0.026 Uiso 1 1 calc R U
C6 C 0.8167(4) 0.6016(2) 0.1485(3) 0.0283(8) Uani 1 1 d . .
H6 H 0.7920 0.6459 0.0919 0.034 Uiso 1 1 calc R U
C7 C 0.8547(4) 0.6478(2) 0.2518(3) 0.0266(8) Uani 1 1 d . .
H7 H 0.8540 0.7232 0.2647 0.032 Uiso 1 1 calc R U
C8 C 0.8935(3) 0.5862(2) 0.3365(3) 0.0201(8) Uani 1 1 d . .
H8 H 0.9198 0.6174 0.4073 0.024 Uiso 1 1 calc R U
C9 C 0.8921(3) 0.4774(2) 0.3131(2) 0.0151(7) Uani 1 1 d . .
C10 C 0.9380(3) 0.3018(2) 0.3326(2) 0.0142(7) Uani 1 1 d . .
C11 C 1.1251(3) 0.2760(2) 0.3445(2) 0.0153(7) Uani 1 1 d . .
H11 H 1.1823 0.3168 0.4107 0.018 Uiso 1 1 calc R U
C12 C 1.0123(3) 0.1545(2) 0.4360(2) 0.0149(7) Uani 1 1 d . .
H12A H 1.0578 0.1901 0.5065 0.018 Uiso 1 1 calc R U
H12B H 0.9866 0.0781 0.4438 0.018 Uiso 1 1 calc R U
C13 C 0.8549(3) 0.2086(2) 0.3868(2) 0.0143(7) Uani 1 1 d . .
C14 C 0.7448(3) 0.2520(2) 0.4659(2) 0.0135(7) Uani 1 1 d . .
C15 C 0.7694(3) 0.2328(2) 0.5722(2) 0.0163(7) Uani 1 1 d . .
H15 H 0.8558 0.1890 0.5982 0.020 Uiso 1 1 calc R U
C16 C 0.6690(4) 0.2770(2) 0.6411(2) 0.0205(8) Uani 1 1 d . .
H16 H 0.6871 0.2629 0.7137 0.025 Uiso 1 1 calc R U
C17 C 0.5434(4) 0.3411(2) 0.6052(3) 0.0210(8) Uani 1 1 d . .
H17 H 0.4754 0.3715 0.6527 0.025 Uiso 1 1 calc R U
C18 C 0.5175(3) 0.3608(2) 0.4986(2) 0.0183(7) Uani 1 1 d . .
H18 H 0.4313 0.4049 0.4730 0.022 Uiso 1 1 calc R U
C19 C 0.6165(3) 0.3164(2) 0.4302(2) 0.0165(7) Uani 1 1 d . .
H19 H 0.5971 0.3299 0.3574 0.020 Uiso 1 1 calc R U
C20 C 1.2214(3) 0.3018(2) 0.2563(2) 0.0148(7) Uani 1 1 d . .
C21 C 1.2635(3) 0.2226(2) 0.1851(2) 0.0204(8) Uani 1 1 d . .
H21 H 1.2252 0.1507 0.1886 0.024 Uiso 1 1 calc R U
C22 C 1.3606(4) 0.2475(3) 0.1092(2) 0.0260(8) Uani 1 1 d . .
H22 H 1.3897 0.1924 0.0614 0.031 Uiso 1 1 calc R U
C23 C 1.4158(4) 0.3520(3) 0.1023(3) 0.0267(8) Uani 1 1 d . .
H23 H 1.4829 0.3688 0.0501 0.032 Uiso 1 1 calc R U
C24 C 1.3727(4) 0.4317(3) 0.1719(3) 0.0253(8) Uani 1 1 d . .
H24 H 1.4096 0.5036 0.1672 0.030 Uiso 1 1 calc R U
C25 C 1.2758(3) 0.4071(2) 0.2484(2) 0.0203(8) Uani 1 1 d . .
H25 H 1.2464 0.4624 0.2959 0.024 Uiso 1 1 calc R U
C26 C 0.5216(3) -0.0450(2) 0.2577(2) 0.0144(7) Uani 1 1 d . .
C27 C 0.5155(4) -0.1038(2) 0.1613(2) 0.0185(7) Uani 1 1 d . .
H27 H 0.6152 -0.1219 0.1354 0.022 Uiso 1 1 calc R U
C28 C 0.3624(3) -0.1359(2) 0.1028(2) 0.0192(7) Uani 1 1 d . .
H28 H 0.3573 -0.1764 0.0365 0.023 Uiso 1 1 calc R U
C29 C 0.2148(3) -0.1091(2) 0.1405(2) 0.0174(7) Uani 1 1 d . .
C30 C 0.2263(3) -0.0512(2) 0.2380(2) 0.0161(7) Uani 1 1 d . .
H30 H 0.1271 -0.0336 0.2649 0.019 Uiso 1 1 calc R U
C31 C 0.3779(3) -0.0186(2) 0.2972(2) 0.0156(7) Uani 1 1 d . .
H31 H 0.3834 0.0213 0.3638 0.019 Uiso 1 1 calc R U
C32 C 0.0486(3) -0.1435(2) 0.0769(2) 0.0255(8) Uani 1 1 d . .
H32A H 0.0217 -0.0947 0.0212 0.038 Uiso 1 1 calc R U
H32B H -0.0370 -0.1419 0.1236 0.038 Uiso 1 1 calc R U
H32C H 0.0526 -0.2161 0.0443 0.038 Uiso 1 1 calc R U

loop_
_atom_site_aniso_label
_atom_site_aniso_U_11
_atom_site_aniso_U_22
_atom_site_aniso_U_33
_atom_site_aniso_U_23
_atom_site_aniso_U_13
_atom_site_aniso_U_12
S1 0.0121(4) 0.0181(4) 0.0158(5) 0.0011(3) 0.0015(3) 0.0007(3)
N1 0.0139(13) 0.0191(15) 0.0168(15) 0.0034(12) 0.0008(11) -0.0013(11)
O1 0.0183(11) 0.0149(11) 0.0135(12) 0.0014(9) 0.0014(9) 0.0029(9)
O2 0.0139(11) 0.0183(12) 0.0196(13) 0.0042(10) 0.0054(9) 0.0025(9)
O3 0.0176(11) 0.0218(12) 0.0119(12) 0.0024(9) 0.0002(9) -0.0004(9)
O4 0.0134(11) 0.0204(12) 0.0246(13) -0.0022(10) 0.0041(9) 0.0056(9)
C1 0.0090(15) 0.0169(17) 0.0150(18) 0.0008(14) 0.0014(13) 0.0003(12)
C2 0.0150(16) 0.0199(18) 0.0143(18) 0.0001(14) -0.0011(13) -0.0026(13)
C3 0.0089(15) 0.0214(18) 0.0129(17) 0.0021(14) 0.0020(13) -0.0029(13)
C4 0.0092(15) 0.0189(17) 0.0165(18) 0.0045(14) 0.0007(13) -0.0012(13)
C5 0.0164(17) 0.0280(19) 0.019(2) 0.0054(16) -0.0022(14) -0.0039(14)
C6 0.0283(19) 0.022(2) 0.032(2) 0.0139(16) -0.0081(16) -0.0035(15)
C7 0.0256(19) 0.0167(18) 0.036(2) 0.0061(17) -0.0039(16) 0.0014(15)
C8 0.0173(17) 0.0163(18) 0.026(2) 0.0000(15) 0.0004(14) -0.0003(14)
C9 0.0094(15) 0.0177(17) 0.0184(19) 0.0074(15) -0.0005(13) 0.0016(13)
C10 0.0126(15) 0.0147(16) 0.0146(18) -0.0012(13) 0.0016(13) -0.0011(13)
C11 0.0149(16) 0.0139(16) 0.0169(18) 0.0039(14) 0.0005(13) 0.0004(13)
C12 0.0104(15) 0.0194(17) 0.0150(18) 0.0031(14) 0.0022(13) -0.0008(13)
C13 0.0120(15) 0.0171(17) 0.0135(18) 0.0002(14) 0.0018(13) -0.0007(13)
C14 0.0099(15) 0.0155(17) 0.0145(18) 0.0005(13) 0.0017(13) -0.0034(12)
C15 0.0178(16) 0.0122(16) 0.0181(19) -0.0005(14) 0.0013(14) -0.0009(13)
C16 0.0237(18) 0.0247(19) 0.0140(18) 0.0002(15) 0.0076(14) -0.0014(15)
C17 0.0173(17) 0.0220(18) 0.024(2) -0.0046(15) 0.0096(14) -0.0023(14)
C18 0.0115(16) 0.0183(18) 0.025(2) 0.0008(15) 0.0018(14) 0.0007(13)
C19 0.0126(16) 0.0230(18) 0.0132(18) 0.0009(14) 0.0003(13) -0.0013(13)
C20 0.0084(15) 0.0251(18) 0.0115(17) 0.0058(14) 0.0002(12) 0.0021(13)
C21 0.0135(16) 0.0271(19) 0.020(2) 0.0018(15) 0.0021(14) 0.0014(14)
C22 0.0178(17) 0.044(2) 0.017(2) 0.0039(17) 0.0051(14) 0.0036(16)
C23 0.0150(17) 0.047(2) 0.019(2) 0.0079(17) 0.0030(14) -0.0012(16)
C24 0.0189(18) 0.031(2) 0.026(2) 0.0108(17) 0.0021(15) -0.0060(15)
C25 0.0138(16) 0.0247(19) 0.021(2) 0.0023(15) -0.0014(14) -0.0003(14)
C26 0.0153(16) 0.0127(16) 0.0152(18) 0.0039(13) 0.0013(13) 0.0005(13)
C27 0.0138(16) 0.0226(18) 0.0195(19) -0.0008(15) 0.0051(14) 0.0009(13)
C28 0.0199(17) 0.0247(19) 0.0122(18) -0.0007(14) 0.0011(14) -0.0022(14)
C29 0.0152(16) 0.0187(17) 0.0184(19) 0.0049(14) 0.0024(13) -0.0023(13)
C30 0.0139(16) 0.0163(17) 0.0188(18) 0.0029(14) 0.0041(13) 0.0007(13)
C31 0.0158(16) 0.0149(17) 0.0160(18) 0.0012(13) 0.0022(13) 0.0015(13)
C32 0.0179(17) 0.032(2) 0.025(2) -0.0004(16) 0.0008(15) -0.0051(15)

loop_
_atom_type_symbol
_atom_type_description
_atom_type_scat_dispersion_real
_atom_type_scat_dispersion_imag
_atom_type_scat_source
C C 0.0181 0.0091 'International Tables Vol C Tables 4.2.6.8 and 6.1.1.4'
H H 0.0000 0.0000 'International Tables Vol C Tables 4.2.6.8 and 6.1.1.4'
N N 0.0311 0.0180 'International Tables Vol C Tables 4.2.6.8 and 6.1.1.4'
O O 0.0492 0.0322 'International Tables Vol C Tables 4.2.6.8 and 6.1.1.4'
S S 0.3331 0.5567 'International Tables Vol C Tables 4.2.6.8 and 6.1.1.4'

loop_
_geom_angle_atom_site_label_1
_geom_angle_atom_site_label_2
_geom_angle_atom_site_label_3
_geom_angle
O3 S1 O4 118.63(12)
O3 S1 C26 108.91(12)
O4 S1 C26 107.98(12)
O3 S1 C1 108.68(12)
O4 S1 C1 108.19(12)
C26 S1 C1 103.39(13)
C3 N1 C2 113.7(2)
C9 O1 C10 107.7(2)
C11 O2 C12 103.6(2)
C2 C1 C13 114.8(2)
C2 C1 S1 110.41(19)
C13 C1 S1 113.1(2)
C2 C1 H1 105.9
C13 C1 H1 105.9
S1 C1 H1 105.9
N1 C2 C1 110.4(2)
N1 C2 H2A 109.6
C1 C2 H2A 109.6
N1 C2 H2B 109.6
C1 C2 H2B 109.6
H2A C2 H2B 108.1
N1 C3 C4 128.1(3)
N1 C3 C10 126.1(3)
C4 C3 C10 105.8(2)
C9 C4 C5 119.4(3)
C9 C4 C3 106.6(3)
C5 C4 C3 133.9(3)
C6 C5 C4 118.3(3)
C6 C5 H5 120.9
C4 C5 H5 120.9
C5 C6 C7 121.1(3)
C5 C6 H6 119.4
C7 C6 H6 119.4
C8 C7 C6 121.2(3)
C8 C7 H7 119.4
C6 C7 H7 119.4
C9 C8 C7 116.8(3)
C9 C8 H8 121.6
C7 C8 H8 121.6
O1 C9 C8 123.6(3)
O1 C9 C4 113.3(2)
C8 C9 C4 123.1(3)
O1 C10 C3 104.8(2)
O1 C10 C11 106.0(2)
C3 C10 C11 114.2(2)
O1 C10 C13 113.5(2)
C3 C10 C13 114.6(2)
C11 C10 C13 103.7(2)
O2 C11 C20 111.7(2)
O2 C11 C10 105.1(2)
C20 C11 C10 118.1(2)
O2 C11 H11 107.2
C20 C11 H11 107.2
C10 C11 H11 107.2
O2 C12 C13 104.6(2)
O2 C12 H12A 110.8
C13 C12 H12A 110.8
O2 C12 H12B 110.8
C13 C12 H12B 110.8
H12A C12 H12B 108.9
C14 C13 C12 115.4(2)
C14 C13 C1 110.0(2)
C12 C13 C1 111.7(2)
C14 C13 C10 111.4(2)
C12 C13 C10 100.2(2)
C1 C13 C10 107.4(2)
C15 C14 C19 118.2(3)
C15 C14 C13 123.1(3)
C19 C14 C13 118.7(3)
C14 C15 C16 120.6(3)
C14 C15 H15 119.7
C16 C15 H15 119.7
C17 C16 C15 120.7(3)
C17 C16 H16 119.7
C15 C16 H16 119.7
C16 C17 C18 119.2(3)
C16 C17 H17 120.4
C18 C17 H17 120.4
C19 C18 C17 120.1(3)
C19 C18 H18 119.9
C17 C18 H18 119.9
C18 C19 C14 121.2(3)
C18 C19 H19 119.4
C14 C19 H19 119.4
C21 C20 C25 118.9(3)
C21 C20 C11 121.6(3)
C25 C20 C11 119.5(3)
C22 C21 C20 120.5(3)
C22 C21 H21 119.8
C20 C21 H21 119.8
C21 C22 C23 120.5(3)
C21 C22 H22 119.8
C23 C22 H22 119.8
C24 C23 C22 119.5(3)
C24 C23 H23 120.2
C22 C23 H23 120.2
C23 C24 C25 120.3(3)
C23 C24 H24 119.9
C25 C24 H24 119.9
C24 C25 C20 120.3(3)
C24 C25 H25 119.8
C20 C25 H25 119.8
C31 C26 C27 121.3(3)
C31 C26 S1 118.3(2)
C27 C26 S1 120.5(2)
C26 C27 C28 119.3(3)
C26 C27 H27 120.3
C28 C27 H27 120.3
C27 C28 C29 120.5(3)
C27 C28 H28 119.7
C29 C28 H28 119.7
C30 C29 C28 118.4(3)
C30 C29 C32 121.0(3)
C28 C29 C32 120.6(3)
C31 C30 C29 121.8(3)
C31 C30 H30 119.1
C29 C30 H30 119.1
C30 C31 C26 118.8(3)
C30 C31 H31 120.6
C26 C31 H31 120.6
C29 C32 H32A 109.5
C29 C32 H32B 109.5
H32A C32 H32B 109.5
C29 C32 H32C 109.5
H32A C32 H32C 109.5
H32B C32 H32C 109.5

loop_
_geom_bond_atom_site_label_1
_geom_bond_atom_site_label_2
_geom_bond_distance
S1 O3 1.4346(19)
S1 O4 1.4450(19)
S1 C26 1.767(3)
S1 C1 1.822(3)
N1 C3 1.280(3)
N1 C2 1.467(3)
O1 C9 1.377(3)
O1 C10 1.450(3)
O2 C11 1.413(3)
O2 C12 1.432(3)
C1 C2 1.527(4)
C1 C13 1.562(4)
C1 H1 1.0000
C2 H2A 0.9900
C2 H2B 0.9900
C3 C4 1.457(4)
C3 C10 1.516(4)
C4 C9 1.384(4)
C4 C5 1.392(4)
C5 C6 1.383(4)
C5 H5 0.9500
C6 C7 1.390(4)
C6 H6 0.9500
C7 C8 1.385(4)
C7 H7 0.9500
C8 C9 1.378(4)
C8 H8 0.9500
C10 C11 1.560(4)
C10 C13 1.579(4)
C11 C20 1.509(4)
C11 H11 1.0000
C12 C13 1.552(4)
C12 H12A 0.9900
C12 H12B 0.9900
C13 C14 1.531(4)
C14 C15 1.385(4)
C14 C19 1.395(4)
C15 C16 1.388(4)
C15 H15 0.9500
C16 C17 1.377(4)
C16 H16 0.9500
C17 C18 1.390(4)
C17 H17 0.9500
C18 C19 1.377(4)
C18 H18 0.9500
C19 H19 0.9500
C20 C21 1.387(4)
C20 C25 1.394(4)
C21 C22 1.381(4)
C21 H21 0.9500
C22 C23 1.384(4)
C22 H22 0.9500
C23 C24 1.381(4)
C23 H23 0.9500
C24 C25 1.386(4)
C24 H24 0.9500
C25 H25 0.9500
C26 C31 1.383(4)
C26 C27 1.383(4)
C27 C28 1.385(4)
C27 H27 0.9500
C28 C29 1.403(4)
C28 H28 0.9500
C29 C30 1.385(4)
C29 C32 1.503(4)
C30 C31 1.380(4)
C30 H30 0.9500
C31 H31 0.9500
C32 H32A 0.9800
C32 H32B 0.9800
C32 H32C 0.9800

loop_
_geom_torsion_atom_site_label_1
_geom_torsion_atom_site_label_2
_geom_torsion_atom_site_label_3
_geom_torsion_atom_site_label_4
_geom_torsion
O3 S1 C1 C2 165.82(18)
O4 S1 C1 C2 35.8(2)
C26 S1 C1 C2 -78.6(2)
O3 S1 C1 C13 35.6(2)
O4 S1 C1 C13 -94.4(2)
C26 S1 C1 C13 151.24(19)
C3 N1 C2 C1 44.5(3)
C13 C1 C2 N1 -62.4(3)
S1 C1 C2 N1 168.33(18)
C2 N1 C3 C4 -171.6(3)
C2 N1 C3 C10 4.2(4)
N1 C3 C4 C9 166.0(3)
C10 C3 C4 C9 -10.4(3)
N1 C3 C4 C5 -12.8(5)
C10 C3 C4 C5 170.7(3)
C9 C4 C5 C6 -0.3(4)
C3 C4 C5 C6 178.5(3)
C4 C5 C6 C7 -0.6(4)
C5 C6 C7 C8 0.8(5)
C6 C7 C8 C9 -0.2(4)
C10 O1 C9 C8 -172.8(3)
C10 O1 C9 C4 6.0(3)
C7 C8 C9 O1 178.0(3)
C7 C8 C9 C4 -0.7(4)
C5 C4 C9 O1 -177.9(2)
C3 C4 C9 O1 3.1(3)
C5 C4 C9 C8 0.9(4)
C3 C4 C9 C8 -178.1(3)
C9 O1 C10 C3 -12.1(3)
C9 O1 C10 C11 109.0(2)
C9 O1 C10 C13 -137.8(2)
N1 C3 C10 O1 -162.8(3)
C4 C3 C10 O1 13.7(3)
N1 C3 C10 C11 81.7(3)
C4 C3 C10 C11 -101.8(3)
N1 C3 C10 C13 -37.8(4)
C4 C3 C10 C13 138.8(2)
C12 O2 C11 C20 -171.9(2)
C12 O2 C11 C10 -42.7(3)
O1 C10 C11 O2 139.8(2)
C3 C10 C11 O2 -105.4(3)
C13 C10 C11 O2 20.0(3)
O1 C10 C11 C20 -95.0(3)
C3 C10 C11 C20 19.8(4)
C13 C10 C11 C20 145.2(2)
C11 O2 C12 C13 49.2(3)
O2 C12 C13 C14 -153.8(2)
O2 C12 C13 C1 79.5(3)
O2 C12 C13 C10 -34.0(3)
C2 C1 C13 C14 149.5(2)
S1 C1 C13 C14 -82.6(3)
C2 C1 C13 C12 -81.0(3)
S1 C1 C13 C12 47.0(3)
C2 C1 C13 C10 28.0(3)
S1 C1 C13 C10 155.94(18)
O1 C10 C13 C14 16.4(3)
C3 C10 C13 C14 -103.9(3)
C11 C10 C13 C14 130.9(2)
O1 C10 C13 C12 -106.3(2)
C3 C10 C13 C12 133.4(2)
C11 C10 C13 C12 8.3(3)
O1 C10 C13 C1 137.0(2)
C3 C10 C13 C1 16.7(3)
C11 C10 C13 C1 -108.5(2)
C12 C13 C14 C15 -8.3(4)
C1 C13 C14 C15 119.2(3)
C10 C13 C14 C15 -121.7(3)
C12 C13 C14 C19 169.9(2)
C1 C13 C14 C19 -62.6(3)
C10 C13 C14 C19 56.4(3)
C19 C14 C15 C16 -0.2(4)
C13 C14 C15 C16 177.9(3)
C14 C15 C16 C17 -0.2(4)
C15 C16 C17 C18 0.3(4)
C16 C17 C18 C19 0.1(4)
C17 C18 C19 C14 -0.5(4)
C15 C14 C19 C18 0.6(4)
C13 C14 C19 C18 -177.6(3)
O2 C11 C20 C21 16.7(4)
C10 C11 C20 C21 -105.2(3)
O2 C11 C20 C25 -160.5(2)
C10 C11 C20 C25 77.5(3)
C25 C20 C21 C22 1.3(4)
C11 C20 C21 C22 -175.9(3)
C20 C21 C22 C23 -0.7(5)
C21 C22 C23 C24 -0.2(5)
C22 C23 C24 C25 0.4(5)
C23 C24 C25 C20 0.2(4)
C21 C20 C25 C24 -1.1(4)
C11 C20 C25 C24 176.2(3)
O3 S1 C26 C31 31.3(3)
O4 S1 C26 C31 161.4(2)
C1 S1 C26 C31 -84.1(2)
O3 S1 C26 C27 -148.8(2)
O4 S1 C26 C27 -18.8(3)
C1 S1 C26 C27 95.7(3)
C31 C26 C27 C28 0.6(5)
S1 C26 C27 C28 -179.3(2)
C26 C27 C28 C29 0.2(5)
C27 C28 C29 C30 -0.9(5)
C27 C28 C29 C32 179.7(3)
C28 C29 C30 C31 1.0(4)
C32 C29 C30 C31 -179.7(3)
C29 C30 C31 C26 -0.2(4)
C27 C26 C31 C30 -0.5(4)
S1 C26 C31 C30 179.3(2)
